data_7210429
loop_
_publ_author_name
'Yan, Yan'
'Chen, Jia-Mei'
'Lu, Tong-Bu'

_publ_section_title
;
 Simultaneously enhancing the solubility and permeability of acyclovir by
 crystal engineering approach
;
_journal_issue 33
_journal_name_full CrystEngComm
_journal_page_first 6457
_journal_paper_doi 10.1039/c3ce41017j
_journal_volume 15
_journal_year 2013
_chemical_formula_sum 'C14 H21 N5 O11'
_chemical_formula_weight 435.36
_chemical_name_systematic
;
?
;
_space_group_IT_number 15
_symmetry_cell_setting monoclinic
_symmetry_space_group_name_Hall '-C 2yc'
_symmetry_space_group_name_H-M 'C 1 2/c 1'
_atom_sites_solution_hydrogens geom
_atom_sites_solution_primary direct
_atom_sites_solution_secondary difmap
_audit_creation_method SHELXL-97
_cell_angle_alpha 90.00
_cell_angle_beta 103.906(8)
_cell_angle_gamma 90.00
_cell_formula_units_Z 8
_cell_length_a 21.3178(15)
_cell_length_b 6.4895(5)
_cell_length_c 29.435(2)
_cell_measurement_reflns_used 2001
_cell_measurement_temperature 150(2)
_cell_measurement_theta_max 65.4387
_cell_measurement_theta_min 3.0908
_cell_volume 3952.7(5)
_computing_cell_refinement
;
CrysAlisPro, Agilent Technologies,
Version 1.171.35.15 (release 03-08-2011 CrysAlis171 .NET)
(compiled Aug 3 2011,13:03:54)
;
_computing_data_collection
;
CrysAlisPro, Agilent Technologies,
Version 1.171.35.15 (release 03-08-2011 CrysAlis171 .NET)
(compiled Aug 3 2011,13:03:54)
;
_computing_data_reduction
;
CrysAlisPro, Agilent Technologies,
Version 1.171.35.15 (release 03-08-2011 CrysAlis171 .NET)
(compiled Aug 3 2011,13:03:54)
;
_computing_structure_refinement 'SHELXL-97 (Sheldrick, 1997)'
_computing_structure_solution 'SHELXS-97 (Sheldrick, 1990)'
_diffrn_ambient_temperature 150(2)
_diffrn_measured_fraction_theta_full 0.972
_diffrn_measured_fraction_theta_max 0.972
_diffrn_radiation_monochromator graphite
_diffrn_radiation_source 'fine-focus sealed tube'
_diffrn_radiation_type CuK\a
_diffrn_radiation_wavelength 1.54178
_diffrn_reflns_av_R_equivalents 0.0322
_diffrn_reflns_av_sigmaI/netI 0.0392
_diffrn_reflns_limit_h_max 24
_diffrn_reflns_limit_h_min -24
_diffrn_reflns_limit_k_max 7
_diffrn_reflns_limit_k_min -5
_diffrn_reflns_limit_l_max 25
_diffrn_reflns_limit_l_min -34
_diffrn_reflns_number 6647
_diffrn_reflns_theta_full 65.54
_diffrn_reflns_theta_max 65.54
_diffrn_reflns_theta_min 3.09
_exptl_absorpt_coefficient_mu 1.109
_exptl_absorpt_correction_T_max 0.8086
_exptl_absorpt_correction_T_min 0.7110
_exptl_absorpt_correction_type multi-scan
_exptl_crystal_colour colorless
_exptl_crystal_density_diffrn 1.463
_exptl_crystal_density_method 'not measured'
_exptl_crystal_description bluk
_exptl_crystal_F_000 1824
_exptl_crystal_size_max 0.033
_exptl_crystal_size_mid 0.021
_exptl_crystal_size_min 0.020
_refine_diff_density_max 0.800
_refine_diff_density_min -0.425
_refine_diff_density_rms 0.056
_refine_ls_extinction_method none
_refine_ls_goodness_of_fit_ref 0.981
_refine_ls_hydrogen_treatment mixed
_refine_ls_matrix_type full
_refine_ls_number_parameters 278
_refine_ls_number_reflns 3312
_refine_ls_number_restraints 0
_refine_ls_restrained_S_all 0.981
_refine_ls_R_factor_all 0.0672
_refine_ls_R_factor_gt 0.0471
_refine_ls_shift/su_max 0.024
_refine_ls_shift/su_mean 0.002
_refine_ls_structure_factor_coef Fsqd
_refine_ls_weighting_details 'calc w=1/[\s^2^(Fo^2^)+(0.0747P)^2^+5.1284P] where P=(Fo^2^+2Fc^2^)/3'
_refine_ls_weighting_scheme calc
_refine_ls_wR_factor_gt 0.1230
_refine_ls_wR_factor_ref 0.1408
_reflns_number_gt 2489
_reflns_number_total 3312
_reflns_threshold_expression >2sigma(I)
_cod_data_source_file c3ce41017j.txt
_cod_data_source_block 11110311
_cod_depositor_comments
;
The following automatic conversions were performed:

'_symmetry_cell_setting' value 'Monoclinic' changed to 'monoclinic'
according to /home/saulius/struct/CIF-dictionaries/cif_core.dic
dictionary named 'cif_core.dic' version 2.4.2 from 2011-04-26.

Automatic conversion script
Id: cif_fix_values 1891 2012-01-12 08:04:46Z andrius 
;
_cod_original_sg_symbol_H-M 'C2/c '
_cod_database_code 7210429

loop_
_symmetry_equiv_pos_as_xyz
'x, y, z'
'-x, y, -z+1/2'
'x+1/2, y+1/2, z'
'-x+1/2, y+1/2, -z+1/2'
'-x, -y, -z'
'x, -y, z-1/2'
'-x+1/2, -y+1/2, -z'
'x+1/2, -y+1/2, z-1/2'

loop_
_atom_site_label
_atom_site_type_symbol
_atom_site_fract_x
_atom_site_fract_y
_atom_site_fract_z
_atom_site_U_iso_or_equiv
_atom_site_adp_type
_atom_site_occupancy
_atom_site_symmetry_multiplicity
_atom_site_calc_flag
_atom_site_refinement_flags
O1W O 0.04652(13) 0.8359(4) 0.47378(9) 0.0660(8) Uani 1 1 d .
H1B H 0.0287 0.7915 0.4948 0.099 Uiso 1 1 d R
H1C H 0.0233 0.9289 0.4576 0.099 Uiso 1 1 d R
O2W O 0.05509(9) 0.5100(3) 0.41941(7) 0.0351(5) Uani 1 1 d .
H2C H 0.0945 0.4847 0.4322 0.053 Uiso 1 1 d R
H2D H 0.0426 0.6143 0.4323 0.053 Uiso 1 1 d R
C3 C 0.14983(11) 0.5562(4) 0.24519(8) 0.0185(5) Uani 1 1 d .
C4 C 0.09529(11) 0.5456(4) 0.30108(8) 0.0195(5) Uani 1 1 d .
C5 C 0.20944(11) 0.5297(4) 0.27548(8) 0.0191(5) Uani 1 1 d .
C6 C 0.22718(11) 0.5561(4) 0.20700(8) 0.0202(5) Uani 1 1 d .
H6 H 0.2482 0.5621 0.1820 0.024 Uiso 1 1 calc R
C7 C 0.24003(13) 0.4972(4) 0.46072(9) 0.0250(6) Uani 1 1 d .
C8 C 0.21366(11) 0.5099(4) 0.32377(8) 0.0189(5) Uani 1 1 d .
C9 C 0.25161(13) 0.4999(4) 0.51215(9) 0.0263(6) Uani 1 1 d .
H9 H 0.2150 0.5021 0.5253 0.032 Uiso 1 1 calc R
C10 C 0.30945(13) 0.4995(4) 0.54121(9) 0.0260(6) Uani 1 1 d .
C11 C 0.11452(12) 0.6205(4) 0.15753(8) 0.0240(6) Uani 1 1 d .
H11A H 0.0853 0.7309 0.1632 0.029 Uiso 1 1 calc R
H11B H 0.1374 0.6721 0.1343 0.029 Uiso 1 1 calc R
C12 C 0.31576(13) 0.4953(4) 0.59269(9) 0.0262(6) Uani 1 1 d .
C13 C 0.06761(14) 0.1300(5) 0.09897(10) 0.0350(7) Uani 1 1 d .
H13A H 0.0923 0.0168 0.0889 0.042 Uiso 1 1 calc R
H13B H 0.0477 0.0754 0.1236 0.042 Uiso 1 1 calc R
C14 C 0.11294(13) 0.3005(4) 0.11896(9) 0.0301(6) Uani 1 1 d .
H14A H 0.1498 0.2459 0.1432 0.036 Uiso 1 1 calc R
H14B H 0.1301 0.3658 0.0940 0.036 Uiso 1 1 calc R
N1 N 0.15342(9) 0.5230(3) 0.33373(7) 0.0195(5) Uani 1 1 d .
H1 H 0.1521 0.5163 0.3634 0.023 Uiso 1 1 calc R
N2 N 0.04188(10) 0.5481(3) 0.31701(7) 0.0245(5) Uani 1 1 d .
H2A H 0.0038 0.5613 0.2973 0.029 Uiso 1 1 calc R
H2B H 0.0446 0.5365 0.3472 0.029 Uiso 1 1 calc R
N3 N 0.09118(9) 0.5632(3) 0.25538(7) 0.0192(4) Uani 1 1 d .
N4 N 0.16188(9) 0.5747(3) 0.20139(7) 0.0194(5) Uani 1 1 d .
N5 N 0.25745(9) 0.5289(3) 0.25088(7) 0.0193(5) Uani 1 1 d .
O3 O 0.37657(9) 0.4750(4) 0.61652(6) 0.0365(5) Uani 1 1 d .
H3 H 0.3780 0.4675 0.6452 0.055 Uiso 1 1 calc R
O4 O 0.27050(9) 0.5069(4) 0.61036(7) 0.0424(6) Uani 1 1 d .
O5 O 0.18534(9) 0.4926(3) 0.43547(6) 0.0300(5) Uani 1 1 d .
O6 O 0.29173(9) 0.4984(3) 0.44439(6) 0.0347(5) Uani 1 1 d .
H6A H 0.2810 0.4968 0.4150 0.052 Uiso 1 1 calc R
O7 O 0.26389(8) 0.4808(3) 0.35487(6) 0.0247(4) Uani 1 1 d .
O8 O 0.07779(8) 0.4481(3) 0.13915(6) 0.0253(4) Uani 1 1 d .
O9 O 0.01795(9) 0.1951(3) 0.06020(6) 0.0341(5) Uani 1 1 d .
H9A H -0.0024 0.2938 0.0684 0.051 Uiso 1 1 calc R
C1 C 0.40932(12) 0.5524(4) 0.24853(8) 0.0196(5) Uani 1 1 d .
C2 C 0.48084(12) 0.5562(4) 0.26455(9) 0.0225(5) Uani 1 1 d .
H2 H 0.4998 0.5587 0.2972 0.027 Uiso 1 1 calc R
O1 O 0.38056(8) 0.5402(3) 0.28272(6) 0.0235(4) Uani 1 1 d .
H1A H 0.3403 0.5402 0.2719 0.035 Uiso 1 1 calc R
O2 O 0.38014(8) 0.5597(3) 0.20711(6) 0.0254(4) Uani 1 1 d .
H10 H 0.3481(16) 0.500(5) 0.5300(11) 0.039(9) Uiso 1 1 d .

loop_
_atom_site_aniso_label
_atom_site_aniso_U_11
_atom_site_aniso_U_22
_atom_site_aniso_U_33
_atom_site_aniso_U_23
_atom_site_aniso_U_13
_atom_site_aniso_U_12
O1W 0.0661(17) 0.0709(18) 0.0647(17) 0.0186(14) 0.0228(14) 0.0152(14)
O2W 0.0213(10) 0.0513(13) 0.0323(11) -0.0006(9) 0.0057(8) -0.0005(9)
C3 0.0175(12) 0.0217(13) 0.0165(12) 0.0002(10) 0.0046(9) 0.0001(10)
C4 0.0174(12) 0.0224(13) 0.0192(12) -0.0021(10) 0.0051(10) 0.0007(10)
C5 0.0147(12) 0.0243(13) 0.0187(12) 0.0006(10) 0.0051(10) -0.0002(10)
C6 0.0172(12) 0.0270(13) 0.0178(12) -0.0005(10) 0.0073(10) -0.0001(10)
C7 0.0242(14) 0.0290(14) 0.0219(13) -0.0002(11) 0.0056(11) 0.0001(11)
C8 0.0156(12) 0.0217(12) 0.0203(12) -0.0018(10) 0.0059(10) -0.0014(10)
C9 0.0278(14) 0.0320(15) 0.0207(14) -0.0001(11) 0.0088(11) -0.0014(11)
C10 0.0252(14) 0.0342(15) 0.0201(14) -0.0022(11) 0.0080(11) -0.0028(11)
C11 0.0218(13) 0.0324(14) 0.0169(12) 0.0019(11) 0.0028(10) 0.0028(11)
C12 0.0278(14) 0.0320(14) 0.0197(13) 0.0001(11) 0.0076(11) -0.0014(11)
C13 0.0355(16) 0.0378(16) 0.0293(15) 0.0005(13) 0.0031(12) 0.0033(13)
C14 0.0256(14) 0.0359(15) 0.0292(15) -0.0053(12) 0.0073(11) 0.0066(12)
N1 0.0157(10) 0.0300(11) 0.0138(10) -0.0013(8) 0.0051(8) -0.0014(8)
N2 0.0145(10) 0.0429(13) 0.0169(10) -0.0001(9) 0.0053(8) 0.0009(9)
N3 0.0142(10) 0.0259(11) 0.0188(11) 0.0003(9) 0.0065(8) 0.0001(9)
N4 0.0142(10) 0.0288(11) 0.0158(10) 0.0003(9) 0.0044(8) -0.0004(9)
N5 0.0156(10) 0.0244(11) 0.0198(10) -0.0004(8) 0.0077(8) -0.0012(8)
O3 0.0246(10) 0.0688(15) 0.0160(9) 0.0003(10) 0.0044(8) -0.0009(10)
O4 0.0278(11) 0.0806(17) 0.0200(10) 0.0022(10) 0.0081(8) 0.0050(10)
O5 0.0204(10) 0.0484(12) 0.0205(10) 0.0020(8) 0.0036(8) -0.0007(8)
O6 0.0220(10) 0.0656(14) 0.0168(9) 0.0006(9) 0.0052(8) -0.0018(9)
O7 0.0147(9) 0.0416(11) 0.0169(9) -0.0006(7) 0.0024(7) 0.0009(8)
O8 0.0189(9) 0.0350(10) 0.0217(9) -0.0053(8) 0.0044(7) -0.0002(8)
O9 0.0348(11) 0.0378(12) 0.0276(10) -0.0067(8) 0.0032(8) 0.0041(9)
C1 0.0179(12) 0.0221(12) 0.0196(13) -0.0008(10) 0.0064(10) -0.0004(10)
C2 0.0166(12) 0.0327(14) 0.0179(12) 0.0017(11) 0.0037(9) 0.0007(11)
O1 0.0132(8) 0.0402(11) 0.0180(9) -0.0003(8) 0.0057(7) 0.0004(8)
O2 0.0179(9) 0.0417(11) 0.0165(9) 0.0005(8) 0.0038(7) 0.0006(8)

loop_
_atom_type_symbol
_atom_type_description
_atom_type_scat_dispersion_real
_atom_type_scat_dispersion_imag
_atom_type_scat_source
C C 0.0181 0.0091 'International Tables Vol C Tables 4.2.6.8 and 6.1.1.4'
H H 0.0000 0.0000 'International Tables Vol C Tables 4.2.6.8 and 6.1.1.4'
N N 0.0311 0.0180 'International Tables Vol C Tables 4.2.6.8 and 6.1.1.4'
O O 0.0492 0.0322 'International Tables Vol C Tables 4.2.6.8 and 6.1.1.4'

loop_
_geom_angle_atom_site_label_1
_geom_angle_atom_site_label_2
_geom_angle_atom_site_label_3
_geom_angle
_geom_angle_site_symmetry_1
H1B O1W H1C 110.2 .
H2C O2W H2D 109.8 .
N3 C3 C5 128.2(2) .
N3 C3 N4 126.4(2) .
C5 C3 N4 105.4(2) .
N3 C4 N2 120.0(2) .
N3 C4 N1 122.8(2) .
N2 C4 N1 117.1(2) .
C3 C5 N5 110.1(2) .
C3 C5 C8 119.4(2) .
N5 C5 C8 130.5(2) .
N5 C6 N4 112.2(2) .
N5 C6 H6 123.9 .
N4 C6 H6 123.9 .
O5 C7 O6 122.9(2) .
O5 C7 C9 121.6(2) .
O6 C7 C9 115.5(2) .
O7 C8 N1 122.0(2) .
O7 C8 C5 126.2(2) .
N1 C8 C5 111.7(2) .
C10 C9 C7 124.4(2) .
C10 C9 H9 117.8 .
C7 C9 H9 117.8 .
C9 C10 C12 120.1(2) .
C9 C10 H10 121.5(19) .
C12 C10 H10 118.4(19) .
O8 C11 N4 112.5(2) .
O8 C11 H11A 109.1 .
N4 C11 H11A 109.1 .
O8 C11 H11B 109.1 .
N4 C11 H11B 109.1 .
H11A C11 H11B 107.8 .
O4 C12 O3 124.2(2) .
O4 C12 C10 123.6(3) .
O3 C12 C10 112.2(2) .
O9 C13 C14 112.5(2) .
O9 C13 H13A 109.1 .
C14 C13 H13A 109.1 .
O9 C13 H13B 109.1 .
C14 C13 H13B 109.1 .
H13A C13 H13B 107.8 .
O8 C14 C13 107.8(2) .
O8 C14 H14A 110.1 .
C13 C14 H14A 110.1 .
O8 C14 H14B 110.1 .
C13 C14 H14B 110.1 .
H14A C14 H14B 108.5 .
C4 N1 C8 125.5(2) .
C4 N1 H1 117.3 .
C8 N1 H1 117.3 .
C4 N2 H2A 120.0 .
C4 N2 H2B 120.0 .
H2A N2 H2B 120.0 .
C4 N3 C3 112.4(2) .
C6 N4 C3 106.99(19) .
C6 N4 C11 126.19(19) .
C3 N4 C11 126.69(19) .
C6 N5 C5 105.3(2) .
C12 O3 H3 109.5 .
C7 O6 H6A 109.5 .
C11 O8 C14 113.33(19) .
C13 O9 H9A 109.5 .
O2 C1 O1 123.3(2) .
O2 C1 C2 123.4(2) .
O1 C1 C2 113.2(2) .
C2 C2 C1 122.9(3) 2_655
C2 C2 H2 118.5 2_655
C1 C2 H2 118.5 .
C1 O1 H1A 109.5 .

loop_
_geom_bond_atom_site_label_1
_geom_bond_atom_site_label_2
_geom_bond_distance
_geom_bond_site_symmetry_2
O1W H1B 0.8502 .
O1W H1C 0.8502 .
O2W H2C 0.8499 .
O2W H2D 0.8503 .
C3 N3 1.355(3) .
C3 C5 1.376(3) .
C3 N4 1.379(3) .
C4 N3 1.332(3) .
C4 N2 1.332(3) .
C4 N1 1.382(3) .
C5 N5 1.389(3) .
C5 C8 1.408(3) .
C6 N5 1.310(3) .
C6 N4 1.367(3) .
C6 H6 0.9500 .
C7 O5 1.223(3) .
C7 O6 1.304(3) .
C7 C9 1.474(4) .
C8 O7 1.245(3) .
C8 N1 1.387(3) .
C9 C10 1.321(4) .
C9 H9 0.9500 .
C10 C12 1.489(4) .
C10 H10 0.96(3) .
C11 O8 1.397(3) .
C11 N4 1.465(3) .
C11 H11A 0.9900 .
C11 H11B 0.9900 .
C12 O4 1.203(3) .
C12 O3 1.324(3) .
C13 O9 1.421(3) .
C13 C14 1.494(4) .
C13 H13A 0.9900 .
C13 H13B 0.9900 .
C14 O8 1.431(3) .
C14 H14A 0.9900 .
C14 H14B 0.9900 .
N1 H1 0.8800 .
N2 H2A 0.8800 .
N2 H2B 0.8800 .
O3 H3 0.8400 .
O6 H6A 0.8400 .
O9 H9A 0.8400 .
C1 O2 1.229(3) .
C1 O1 1.300(3) .
C1 C2 1.484(3) .
C2 C2 1.318(5) 2_655
C2 H2 0.9500 .
O1 H1A 0.8400 .

loop_
_geom_hbond_atom_site_label_D
_geom_hbond_atom_site_label_H
_geom_hbond_atom_site_label_A
_geom_hbond_distance_DH
_geom_hbond_distance_HA
_geom_hbond_distance_DA
_geom_hbond_angle_DHA
_geom_hbond_site_symmetry_A
O1W H1B O9 0.85 1.99 2.762(3) 149.6 6_566
O1W H1C O9 0.85 1.95 2.768(3) 160.6 2_565
O2W H2C O5 0.85 1.92 2.705(3) 153.6 .
O2W H2D O1W 0.85 1.87 2.685(3) 158.7 .
N1 H1 O5 0.88 2.08 2.914(3) 158.8 .
N2 H2A N3 0.88 2.24 3.113(3) 174.2 2
N2 H2B O2W 0.88 2.09 2.969(3) 177.7 .
O3 H3 O2 0.84 1.82 2.659(2) 177.7 6_566
O6 H6A O7 0.84 1.72 2.561(2) 175.5 .
O9 H9A O2W 0.84 1.89 2.722(3) 173.7 2
O1 H1A N5 0.84 1.73 2.567(3) 177.2 .

loop_
_geom_torsion_atom_site_label_1
_geom_torsion_atom_site_label_2
_geom_torsion_atom_site_label_3
_geom_torsion_atom_site_label_4
_geom_torsion
_geom_torsion_site_symmetry_4
N3 C3 C5 N5 179.2(2) .
N4 C3 C5 N5 -0.8(3) .
N3 C3 C5 C8 -1.2(4) .
N4 C3 C5 C8 178.8(2) .
C3 C5 C8 O7 178.3(2) .
N5 C5 C8 O7 -2.2(4) .
C3 C5 C8 N1 -0.6(3) .
N5 C5 C8 N1 178.9(2) .
O5 C7 C9 C10 178.2(3) .
O6 C7 C9 C10 -1.3(4) .
C7 C9 C10 C12 -177.9(2) .
C9 C10 C12 O4 -5.5(4) .
C9 C10 C12 O3 173.8(3) .
O9 C13 C14 O8 66.8(3) .
N3 C4 N1 C8 -1.9(4) .
N2 C4 N1 C8 177.7(2) .
O7 C8 N1 C4 -176.9(2) .
C5 C8 N1 C4 2.1(3) .
N2 C4 N3 C3 -179.5(2) .
N1 C4 N3 C3 0.0(3) .
C5 C3 N3 C4 1.5(4) .
N4 C3 N3 C4 -178.5(2) .
N5 C6 N4 C3 -0.5(3) .
N5 C6 N4 C11 175.5(2) .
N3 C3 N4 C6 -179.2(2) .
C5 C3 N4 C6 0.8(3) .
N3 C3 N4 C11 4.8(4) .
C5 C3 N4 C11 -175.2(2) .
O8 C11 N4 C6 106.3(3) .
O8 C11 N4 C3 -78.4(3) .
N4 C6 N5 C5 0.0(3) .
C3 C5 N5 C6 0.5(3) .
C8 C5 N5 C6 -179.0(3) .
N4 C11 O8 C14 -73.6(2) .
C13 C14 O8 C11 -177.6(2) .
O2 C1 C2 C2 -3.9(3) 2_655
O1 C1 C2 C2 176.02(13) 2_655
